data_2002933
loop_
_publ_author_name
'Ojala, Charles R.'
'Ojala, William H.'
'Britton, Doyle'
'Gougoutas, J. Z.'

_publ_section_title
;
 Packing similarities of three isosteric molecules:
 4,5-dichlorophthalic anhydride, 4,5-dibromophthalic anhydride and
 5,6-dichlorobenzfurazan 1-oxide, including three polymorphs of
 5,6-dichlorobenzfurazan 1-oxide
;
_journal_issue 4
_journal_name_full 'Acta Crystallographica Section B'
_journal_page_first 530
_journal_page_last 542
_journal_paper_doi 10.1107/S0108768199000348
_journal_volume 55
_journal_year 1999
_chemical_formula_sum 'C6 H2 Cl2 N2 O2'
_chemical_formula_weight 205.00
_chemical_name_systematic
;
 5,6-dichlorobenzfurazan-1-oxide
;
_space_group_IT_number 15
_symmetry_cell_setting monoclinic
_symmetry_space_group_name_Hall '-C 2yc'
_symmetry_space_group_name_H-M 'C 1 2/c 1'
_audit_creation_method 'SHELXL  plus manual entry'
_cell_angle_alpha 90.00
_cell_angle_beta 96.10(4)
_cell_angle_gamma 90.00
_cell_formula_units_Z 4
_cell_length_a 11.554(2)
_cell_length_b 8.926(2)
_cell_length_c 7.310(6)
_cell_measurement_reflns_used 24
_cell_measurement_temperature 297(2)
_cell_measurement_theta_max 23
_cell_measurement_theta_min 14
_cell_volume 749.6(7)
_diffrn_ambient_temperature 297(2)
_diffrn_measurement_device CAD-4
_diffrn_measurement_method \w-2\q
_diffrn_radiation_monochromator graphite
_diffrn_radiation_source 'fine-focus sealed tube'
_diffrn_radiation_type MoK\a
_diffrn_radiation_wavelength 0.71073
_diffrn_reflns_av_R_equivalents 0.024
_diffrn_reflns_av_sigmaI/netI 0.044
_diffrn_reflns_limit_h_max 15
_diffrn_reflns_limit_h_min -15
_diffrn_reflns_limit_k_max 11
_diffrn_reflns_limit_k_min 0
_diffrn_reflns_limit_l_max 9
_diffrn_reflns_limit_l_min -9
_diffrn_reflns_number 1811
_diffrn_reflns_theta_max 28
_diffrn_reflns_theta_min 2.89
_diffrn_standards_decay_% <1
_diffrn_standards_interval_time 50
_diffrn_standards_number 3
_exptl_absorpt_coefficient_mu 0.817
_exptl_absorpt_correction_T_max 0.90
_exptl_absorpt_correction_T_min 0.74
_exptl_absorpt_correction_type psi-scan
_exptl_absorpt_process_details
;
 North, A. C. T., Phillips, D. C., and Mathews, F. S. (1968).
 Acta Cryst., A24, 351-359.
;
_exptl_crystal_colour yellow
_exptl_crystal_density_diffrn 1.816
_exptl_crystal_density_method 'not measured'
_exptl_crystal_description sword-shaped
_exptl_crystal_F_000 408
_exptl_crystal_size_max .50
_exptl_crystal_size_mid .28
_exptl_crystal_size_min .12
_refine_diff_density_max 0.37
_refine_diff_density_min -0.21
_refine_ls_extinction_coef 0.055(4)
_refine_ls_extinction_method SHELXL
_refine_ls_goodness_of_fit_all 1.093
_refine_ls_goodness_of_fit_obs 1.127
_refine_ls_hydrogen_treatment 'idealized positions'
_refine_ls_matrix_type full
_refine_ls_number_parameters 110
_refine_ls_number_reflns 908
_refine_ls_number_restraints 33
_refine_ls_restrained_S_all 1.108
_refine_ls_restrained_S_obs 1.142
_refine_ls_R_factor_all 0.042
_refine_ls_R_factor_obs 0.035
_refine_ls_shift/esd_max -0.02
_refine_ls_shift/esd_mean 0.002
_refine_ls_structure_factor_coef Fsqd
_refine_ls_weighting_details 'w=1/[\s^2^(Fo^2^)+(0.032P)^2^+0.15P] where P=(Fo^2^+2Fc^2^)/3'
_refine_ls_weighting_scheme calc
_refine_ls_wR_factor_all 0.085
_refine_ls_wR_factor_obs 0.080
_reflns_number_observed 780
_reflns_number_total 908
_reflns_observed_criterion >2sigma(I)
_cod_data_source_file bk0061.cif
_cod_data_source_block Art
_cod_depositor_comments
;
The following automatic conversions were performed:
'_exptl_absorpt_correction_type' value 'psi scan' changed to 'psi-scan'
according to '/home/saulius/struct/CIF-dictionaries/cif_core.dic'
dictionary named 'cif_core.dic' version 2.4.1 from 2010-06-29.

Automatic conversion script
Id: cif_fix_enum 1527 2010-12-29 10:47:43Z saulius 

The following automatic conversions were performed:

'_exptl_absorpt_correction_type' value 'psi scan' changed to
'psi-scan' according to
/home/saulius/struct/CIF-dictionaries/cif_core.dic dictionary named
'cif_core.dic' version 2.4.1 from 2010-06-29.

Automatic conversion script
Id: cif_fix_values 1715 2011-07-08 13:25:40Z adriana 

The following automatic conversions were performed:

'_refine_ls_weighting_scheme' value 'calc
w=1/[\s^2^(Fo^2^)+(0.032P)^2^+0.15P] where P=(Fo^2^+2Fc^2^)/3' was
changed to 'calc'. New tag '_refine_ls_weighting_details' was
created. The value of the new tag was set to
'w=1/[\s^2^(Fo^2^)+(0.032P)^2^+0.15P] where P=(Fo^2^+2Fc^2^)/3'.

Automatic conversion script
Id: cif_fix_values 3143 2015-03-26 13:38:13Z robertas 
;
_cod_database_code 2002933
_cod_database_fobs_code 2002933

loop_
_symmetry_equiv_pos_as_xyz
'x, y, z'
'-x, y, -z+1/2'
'x+1/2, y+1/2, z'
'-x+1/2, y+1/2, -z+1/2'
'-x, -y, -z'
'x, -y, z-1/2'
'-x+1/2, -y+1/2, -z'
'x+1/2, -y+1/2, z-1/2'

loop_
_atom_site_aniso_label
_atom_site_aniso_U_11
_atom_site_aniso_U_22
_atom_site_aniso_U_33
_atom_site_aniso_U_12
_atom_site_aniso_U_13
_atom_site_aniso_U_23
C1 0.031(5) 0.0399(14) 0.044(4) -0.0013(13) -0.005(3) -0.0023(14)
C2 0.027(4) 0.0428(14) 0.045(4) -0.0008(13) -0.006(3) -0.002(2)
C3 0.042(2) 0.036(4) 0.0517(14) 0.007(2) -0.0003(13) -0.002(2)
C4 0.040(2) 0.034(3) 0.042(2) -0.005(2) 0.0033(13) -0.006(2)
C5 0.037(2) 0.035(3) 0.043(2) -0.005(2) 0.0007(14) -0.005(2)
C6 0.043(2) 0.038(4) 0.0520(14) 0.008(2) -0.0012(13) -0.001(2)
N1 0.037(2) 0.0449(15) 0.072(2) -0.0025(13) -0.009(2) -0.0039(14)
N2 0.040(2) 0.047(2) 0.075(2) -0.0023(13) -0.009(2) -0.0072(14)
O1 0.0551(15) 0.048(2) 0.104(2) 0.0106(14) -0.0219(15) 0.005(2)
O2 0.045(2) 0.0419(13) 0.098(3) -0.0051(10) -0.007(2) -0.0051(15)
Cl4 0.0523(15) 0.042(2) 0.0659(11) 0.0031(8) -0.0011(9) 0.0020(9)
Cl5 0.0487(14) 0.037(2) 0.0644(11) -0.0061(9) 0.0003(10) -0.0051(9)

loop_
_atom_site_label
_atom_site_fract_x
_atom_site_fract_y
_atom_site_fract_z
_atom_site_U_iso_or_equiv
_atom_site_thermal_displace_type
_atom_site_calc_flag
_atom_site_refinement_flags
_atom_site_occupancy
_atom_site_disorder_group
_atom_site_type_symbol
C1 0.5406(9) 0.2445(6) 0.2823(19) 0.0389(15) Uani d PDU 0.50 . C
C2 0.4286(8) 0.2512(7) 0.190(2) 0.0390(15) Uani d PDU 0.50 . C
C3 0.3802(8) 0.3949(15) 0.1544(13) 0.0435(13) Uani d PDU 0.50 . C
H3 0.3048 0.4040 0.0953 0.052 Uiso d P 0.50 . H
C4 0.4448(11) 0.5200(15) 0.2085(18) 0.0387(11) Uani d PDU 0.50 . C
C5 0.5629(10) 0.5011(14) 0.3005(17) 0.0387(10) Uani d PDU 0.50 . C
C6 0.6111(8) 0.3672(14) 0.3405(13) 0.0448(13) Uani d PDU 0.50 . C
H6 0.6849 0.3573 0.4023 0.054 Uiso d P 0.50 . H
N1 0.5697(3) 0.1013(4) 0.3083(7) 0.0524(8) Uani d PU 0.50 . N
N2 0.3867(3) 0.1148(5) 0.1545(7) 0.0549(9) Uani d PU 0.50 . N
O1 0.6548(3) 0.0319(3) 0.3815(5) 0.0712(9) Uani d P 0.50 . O
O2 0.4717(2) 0.0169(3) 0.2254(6) 0.0625(8) Uani d P 0.50 . O
Cl4 0.3818(6) 0.6920(7) 0.1609(10) 0.0538(7) Uani d PDU 0.50 . Cl
Cl5 0.6336(6) 0.6686(7) 0.3534(10) 0.0504(6) Uani d PDU 0.50 . Cl

loop_
_atom_type_symbol
_atom_type_description
_atom_type_scat_dispersion_real
_atom_type_scat_dispersion_imag
_atom_type_scat_source
C C 0.0033 0.0016 'International Tables Vol C Tables 4.2.6.8 and 6.1.1.4'
H H 0.0000 0.0000 'International Tables Vol C Tables 4.2.6.8 and 6.1.1.4'
N N 0.0061 0.0033 'International Tables Vol C Tables 4.2.6.8 and 6.1.1.4'
O O 0.0106 0.0060 'International Tables Vol C Tables 4.2.6.8 and 6.1.1.4'
Cl Cl 0.1484 0.1585 'International Tables Vol C Tables 4.2.6.8 and 6.1.1.4'

loop_
_geom_angle_atom_site_label_1
_geom_angle_atom_site_label_2
_geom_angle_atom_site_label_3
_geom_angle_site_symmetry_1
_geom_angle_site_symmetry_3
_geom_angle
N1 C1 C2 . . 108.5(5)
N1 C1 C6 . . 125.3(9)
C2 C1 C6 . . 126.2(9)
N2 C2 C1 . . 110.8(5)
N2 C2 C3 . . 132.1(8)
C1 C2 C3 . . 117.1(8)
C4 C3 C2 . . 119.5(10)
C3 C4 C5 . . 119.2(15)
C3 C4 Cl4 . . 117.4(9)
C5 C4 Cl4 . . 123.4(11)
C6 C5 C4 . . 123.3(14)
C6 C5 Cl5 . . 123.2(8)
C4 C5 Cl5 . . 113.4(12)
C5 C6 C1 . . 114.6(10)
O1 N1 C1 . . 136.1(5)
O1 N1 O2 . . 118.3(3)
C1 N1 O2 . . 105.6(4)
C2 N2 O2 . . 106.3(4)
N2 O2 N1 . . 108.9(3)
C2 C1 C1 2_655 2_655 171(3)
C2 C1 N1 2_655 . 82.7(19)
C1 C1 N1 2_655 . 106.0(4)
C2 C1 C2 2_655 . 169(2)
C1 C1 C2 2_655 . 2.7(8)
C2 C1 C6 2_655 . 42.6(16)
C1 C1 C6 2_655 . 128.7(6)
C2 C1 N2 2_655 2_655 60.5(18)
C1 C1 N2 2_655 2_655 128.2(3)
N1 C1 N2 . 2_655 22.2(2)
C2 C1 N2 . 2_655 130.7(5)
C6 C1 N2 . 2_655 103.0(8)
C2 C1 C3 2_655 2_655 45.3(15)
C1 C1 C3 2_655 2_655 126.1(6)
N1 C1 C3 . 2_655 127.9(8)
C2 C1 C3 . 2_655 123.7(9)
C6 C1 C3 . 2_655 2.6(10)
N2 C1 C3 2_655 2_655 105.6(7)
C2 C1 N1 2_655 2_655 146(2)
C1 C1 N1 2_655 2_655 43.0(3)
N1 C1 N1 . 2_655 63.1(3)
C2 C1 N1 . 2_655 45.4(3)
C6 C1 N1 . 2_655 171.7(8)
N2 C1 N1 2_655 2_655 85.3(3)
C3 C1 N1 2_655 2_655 169.1(7)
C1 C2 C6 2_655 2_655 124(2)
C1 C2 N2 2_655 . 104.5(17)
C6 C2 N2 2_655 . 131.6(8)
C1 C2 N1 2_655 2_655 80.3(16)
C6 C2 N1 2_655 2_655 155.8(9)
N2 C2 N1 . 2_655 24.2(2)
C1 C2 C1 2_655 . 7(2)
C6 C2 C1 2_655 . 117.6(10)
N1 C2 C1 2_655 . 86.5(5)
C1 C2 C3 2_655 . 123(2)
C6 C2 C3 2_655 . .6(10)
N1 C2 C3 2_655 . 156.3(8)
C1 C2 C2 2_655 2_655 9.0(18)
C6 C2 C2 2_655 2_655 115.2(7)
N2 C2 C2 . 2_655 113.2(3)
N1 C2 C2 2_655 2_655 89.0(3)
C1 C2 C2 . 2_655 2.5(5)
C3 C2 C2 . 2_655 114.7(6)
C6 C3 C5 2_655 2_655 121(5)
C6 C3 C4 2_655 . 122(5)
C5 C3 C4 2_655 . 1.1(12)
C6 C3 C2 2_655 . 3(4)
C5 C3 C2 2_655 . 118.7(9)
C6 C3 C1 2_655 2_655 14(5)
C5 C3 C1 2_655 2_655 107.3(9)
C4 C3 C1 . 2_655 108.0(9)
C2 C3 C1 . 2_655 11.5(6)
C5 C4 C4 2_655 2_655 121(8)
C5 C4 C3 2_655 . 7(7)
C4 C4 C3 2_655 . 125.8(7)
C5 C4 C5 2_655 . 115(8)
C4 C4 C5 2_655 . 6.7(10)
C5 C4 C6 2_655 2_655 6(7)
C4 C4 C6 2_655 2_655 117.3(6)
C3 C4 C6 . 2_655 8.5(6)
C5 C4 C6 . 2_655 110.7(14)
C5 C4 Cl5 2_655 2_655 112(8)
C4 C4 Cl5 2_655 2_655 126.1(4)
C3 C4 Cl5 . 2_655 108.0(8)
C5 C4 Cl5 . 2_655 132.8(12)
C6 C4 Cl5 2_655 2_655 116.5(8)
C5 C4 Cl4 2_655 . 122(8)
C4 C4 Cl4 2_655 . 116.7(4)
C6 C4 Cl4 2_655 . 126.0(8)
Cl5 C4 Cl4 2_655 . 9.4(3)
C4 C5 C3 2_655 2_655 172(8)
C4 C5 C6 2_655 . 173(8)
C3 C5 C6 2_655 . 9.9(7)
C4 C5 C4 2_655 . 52(7)
C3 C5 C4 2_655 . 133.2(16)
C4 C5 C5 2_655 2_655 59(8)
C3 C5 C5 2_655 2_655 126.6(7)
C6 C5 C5 . 2_655 116.7(6)
C4 C5 C5 . 2_655 6.7(10)
C4 C5 Cl5 2_655 . 62(8)
C3 C5 Cl5 2_655 . 113.3(9)
C5 C5 Cl5 2_655 . 120.1(4)
C4 C5 Cl4 2_655 2_655 53(8)
C3 C5 Cl4 2_655 2_655 122.0(9)
C6 C5 Cl4 . 2_655 131.8(9)
C4 C5 Cl4 . 2_655 104.8(11)
C5 C5 Cl4 2_655 2_655 111.4(4)
Cl5 C5 Cl4 . 2_655 8.6(3)
C3 C6 C2 2_655 2_655 177(5)
C3 C6 C5 2_655 . 49(5)
C2 C6 C5 2_655 . 128.1(11)
C3 C6 C1 2_655 . 164(6)
C2 C6 C1 2_655 . 13.5(7)
C3 C6 C4 2_655 2_655 50(5)
C2 C6 C4 2_655 2_655 127.5(10)
C5 C6 C4 . 2_655 .9(11)
C1 C6 C4 . 2_655 114.0(9)
N2 N1 O2 2_655 2_655 136.7(9)
N2 N1 O1 2_655 . 42.5(7)
O2 N1 O1 2_655 . 94.2(4)
N2 N1 C1 2_655 . 93.6(9)
O2 N1 C1 2_655 . 129.7(5)
N2 N1 C2 2_655 2_655 76.6(7)
O2 N1 C2 2_655 2_655 146.7(5)
O1 N1 C2 . 2_655 119.1(5)
C1 N1 C2 . 2_655 17.0(6)
N2 N1 O2 2_655 . 160.8(9)
O2 N1 O2 2_655 . 24.1(2)
C2 N1 O2 2_655 . 122.6(5)
N2 N1 N1 2_655 2_655 167.6(7)
O2 N1 N1 2_655 2_655 55.7(3)
O1 N1 N1 . 2_655 149.9(2)
C1 N1 N1 . 2_655 74.0(4)
C2 N1 N1 2_655 2_655 91.0(3)
O2 N1 N1 . 2_655 31.6(2)
N2 N1 C1 2_655 2_655 124.6(8)
O2 N1 C1 2_655 2_655 98.7(4)
O1 N1 C1 . 2_655 167.1(4)
C1 N1 C1 . 2_655 31.0(6)
C2 N1 C1 2_655 2_655 48.0(3)
O2 N1 C1 . 2_655 74.6(4)
N1 N1 C1 2_655 2_655 43.0(3)
N1 N2 O1 2_655 2_655 112.8(9)
N1 N2 C2 2_655 . 79.2(7)
O1 N2 C2 2_655 . 168.0(5)
N1 N2 O2 2_655 . 27.1(6)
O1 N2 O2 2_655 . 85.7(4)
N1 N2 C1 2_655 2_655 64.1(8)
O1 N2 C1 2_655 2_655 176.9(5)
C2 N2 C1 . 2_655 15.0(4)
O2 N2 C1 . 2_655 91.2(4)
N2 O1 N1 2_655 . 24.7(3)
N2 O1 O2 2_655 2_655 59.6(3)
N1 O1 O2 . 2_655 35.0(2)
O2 O2 N1 2_655 2_655 124.3(3)
O2 O2 N2 2_655 . 140.5(2)
N1 O2 N2 2_655 . 16.2(3)
O2 O2 N1 2_655 . 31.6(2)
N1 O2 N1 2_655 . 92.7(4)
O2 O2 O1 2_655 2_655 175.1(2)
N1 O2 O1 2_655 2_655 50.9(3)
N2 O2 O1 . 2_655 34.7(2)
N1 O2 O1 . 2_655 143.6(3)
Cl5 Cl4 C4 2_655 . 70(3)
Cl5 Cl4 C5 2_655 2_655 65(3)
C4 Cl4 C5 . 2_655 5.3(6)
Cl4 Cl5 C4 2_655 2_655 101(3)
Cl4 Cl5 C5 2_655 . 107(3)
C4 Cl5 C5 2_655 . 6.1(7)

loop_
_geom_bond_atom_site_label_1
_geom_bond_atom_site_label_2
_geom_bond_distance
C1 C2 1.397(6)
C2 C3 1.412(10)
C3 C4 1.378(14)
C4 C5 1.465(5)
C1 C6 1.404(10)
C1 N1 1.330(8)
C2 N2 1.326(8)
N1 O1 1.235(5)
N1 O2 1.439(4)
N2 O2 1.374(4)
C4 Cl4 1.719(14)
C5 C6 1.337(13)
C5 Cl5 1.728(13)

loop_
_geom_contact_atom_site_label_1
_geom_contact_atom_site_label_2
_geom_contact_distance
_geom_contact_site_symmetry_2
C1 C2 .396(14) 2_655
C1 C1 1.01(2) 2_655
C1 N2 1.475(9) 2_655
C1 C3 1.662(11) 2_655
C1 N1 1.875(8) 2_655
C2 C1 .396(14) 2_655
C2 C6 1.145(12) 2_655
C2 N1 1.338(7) 2_655
C2 C2 1.786(14) 2_655
C3 C6 .27(2) 2_655
C3 C5 1.18(2) 2_655
C3 C1 1.662(11) 2_655
C4 C5 .20(2) 2_655
C4 C4 1.35(2) 2_655
C4 C6 1.53(2) 2_655
C4 Cl5 1.64(2) 2_655
C5 C4 .20(2) 2_655
C5 C3 1.18(2) 2_655
C5 C5 1.56(2) 2_655
C5 Cl4 1.83(2) 2_655
C6 C3 .27(2) 2_655
C6 C2 1.145(12) 2_655
C6 C4 1.53(2) 2_655
N1 N2 .559(4) 2_655
N1 O2 .912(4) 2_655
N1 C2 1.338(7) 2_655
N1 N1 1.740(8) 2_655
N1 C1 1.875(8) 2_655
N2 N1 .559(4) 2_655
N2 O1 .905(5) 2_655
N2 C1 1.475(10) 2_655
O1 N2 .905(5) 2_655
O1 O2 1.588(4) 2_655
O2 O2 .712(5) 2_655
O2 N1 .912(4) 2_655
O2 O1 1.588(4) 2_655
Cl4 Cl5 .287(8) 2_655
Cl4 C5 1.83(2) 2_655
Cl5 Cl4 .287(8) 2_655
Cl5 C4 1.64(2) 2_655
